data_1523694
loop_
_publ_author_name
'Giessen, B.C.'
'Grant, N.J.'
'Kane, R.H.'

_publ_section_title
;
 On the constitution diagram Ta-Pt between 50-100 at.% Pt
;
_journal_name_full 'Transactions of the Metallurgical Society of Aime'
_journal_page_first 855
_journal_page_last 864
_journal_volume 233
_journal_year 1965
_chemical_formula_sum 'Pt3 Ta'
_space_group_IT_number 59
_symmetry_space_group_name_Hall 'P 2 2ab -1ab'
_symmetry_space_group_name_H-M 'P m m n :1'
_cell_angle_alpha 90
_cell_angle_beta 90
_cell_angle_gamma 90
_cell_formula_units_Z 2
_cell_length_a 5.538
_cell_length_b 4.56
_cell_length_c 4.874
_cell_volume 123.084
_citation_journal_id_ASTM TMSAAB
_cod_data_source_file Giessen_TMSAAB_1965_1849.cif
_cod_data_source_block Pt3Ta1
_cod_original_cell_volume 123.0845
_cod_original_sg_symbol_Hall '-P 2ab 2a (x-1/4,y-1/4,z)'
_cod_original_formula_sum 'Pt3 Ta1'
_cod_database_code 1523694

loop_
_symmetry_equiv_pos_as_xyz
x,y,z
-x,-y,z
x+1/2,-y+1/2,-z
-x+1/2,y+1/2,-z
-x+1/2,-y+1/2,-z
x+1/2,y+1/2,-z
-x,y,z
x,-y,z

loop_
_atom_site_label
_atom_site_type_symbol
_atom_site_fract_x
_atom_site_fract_y
_atom_site_fract_z
_atom_site_occupancy
_atom_site_U_iso_or_equiv
Pt1 Pt 0 0.5 0.345 1 0.0
Pt2 Pt 0.25 0 0.155 1 0.0
Ta1 Ta 0 0 0.655 1 0.0
